data_4509881
loop_
_publ_author_name
'Gonz\'alez-Gonz\'alez, Juan Saulo'
'Mart\'inez-Mart\'inez, Francisco J.'
'Garc\'ia-B\'aez, Efr\'en V.'
'Cruz, Alejandro'
'Mor\'in-S\'anchez, Luis M.'
'Rojas-Lima, Susana'
'Padilla-Mart\'inez, Itzia I.'

_publ_contact_author
;
      "Itzia I. Padilla-Mart\'inez"
      Unidad Profesional Interdisciplinaria de Biotecnolog\'ia
      Instituto Polit\'ecnico Nacional
      Avenida Acueducto s/n
      Barrio La Laguna Ticom\'an
      M\'exico D. F. 07340, M\'exico.
;
_publ_section_related_literature
;
?
;
_publ_section_title
;
 Molecular Complexes of DiethylN,N&#x2032;-1,3-Phenyldioxalamate and
 Resorcinols: Conformational Switching through Intramolecular
 Three-Centered Hydrogen-Bonding
;
_journal_issue 2
_journal_name_full 'Crystal Growth &amp; Design'
_journal_page_first 628
_journal_paper_doi 10.1021/cg401500k
_journal_volume 14
_journal_year 2014
_chemical_formula_sum 'C74 H82 N8 O30'
_chemical_formula_weight 1563.48
_chemical_name_systematic
;
1,3-Benzenediol-diethyl N,N'-(1,3-phenylene)dioxalamate complex 
;
_space_group_IT_number 2
_symmetry_cell_setting triclinic
_symmetry_Int_Tables_number 2
_symmetry_space_group_name_Hall '-P 1'
_symmetry_space_group_name_H-M 'P -1'
_atom_sites_solution_hydrogens geom
_atom_sites_solution_primary direct
_atom_sites_solution_secondary difmap
_audit_creation_method SHELXL-97
_cell_angle_alpha 113.765(3)
_cell_angle_beta 108.654(2)
_cell_angle_gamma 98.054(2)
_cell_formula_units_Z 2
_cell_length_a 15.1465(4)
_cell_length_b 17.4664(6)
_cell_length_c 17.4943(5)
_cell_measurement_reflns_used 600
_cell_measurement_temperature 293(2)
_cell_measurement_theta_max 25
_cell_measurement_theta_min 20
_cell_volume 3815.2(2)
_computing_cell_refinement 'CrysAlis CCD (Oxford Diffraction, 2009)'
_computing_data_collection 'CrysAlis CCD (Oxford Diffraction, 2009)'
_computing_data_reduction 'CrysAlis RED (Oxford Diffraction, 2009)'
_computing_molecular_graphics 'Mercury 2.4 (Macrae <i>et al</i>., 2006)'
_computing_publication_material 'SHELXL97 (Sheldrick, 2008)/WINGX-2003 (Farrugia, 1999)/PublCIF (Westrip, 2010)'
_computing_structure_refinement 'SHELXL97 (Sheldrick, 2008)'
_computing_structure_solution 'SHELXS97 (Sheldrick, 2008)'
_diffrn_ambient_temperature 298(2)
_diffrn_detector_area_resol_mean 10.434
_diffrn_measured_fraction_theta_full 0.970
_diffrn_measured_fraction_theta_max 0.970
_diffrn_measurement_device_type 'Oxford Diffraction Xcalibur Ruby Gemini'
_diffrn_measurement_method '\w scans'
_diffrn_radiation_monochromator graphite
_diffrn_radiation_type CuK\a
_diffrn_radiation_wavelength 1.5418
_diffrn_reflns_av_R_equivalents 0.0259
_diffrn_reflns_av_sigmaI/netI 0.0184
_diffrn_reflns_limit_h_max 17
_diffrn_reflns_limit_h_min -18
_diffrn_reflns_limit_k_max 21
_diffrn_reflns_limit_k_min -21
_diffrn_reflns_limit_l_max 21
_diffrn_reflns_limit_l_min -21
_diffrn_reflns_number 58427
_diffrn_reflns_theta_full 73.65
_diffrn_reflns_theta_max 73.65
_diffrn_reflns_theta_min 2.91
_exptl_absorpt_coefficient_mu 0.902
_exptl_absorpt_correction_T_max 0.8643
_exptl_absorpt_correction_T_min 0.8614
_exptl_absorpt_correction_type sphere
_exptl_absorpt_process_details
;
Interpolation using  Int.Tab. Vol. C (1992) p. 523,Tab. 6.3.3.3
for values of muR in the range 0-2.5, and Int.Tab. Vol.II (1959)
p.302; Table 5.3.6 B for muR in the range 2.6-10.0.
The interpolation procedure of C.W.Dwiggins Jr (Acta Cryst.(1975)
A31,146-148) is used with some modification.
;
_exptl_crystal_colour colorless
_exptl_crystal_density_diffrn 1.361
_exptl_crystal_density_method 'not measured'
_exptl_crystal_description block
_exptl_crystal_F_000 1644
_exptl_crystal_size_max 0.33
_exptl_crystal_size_mid 0.30
_exptl_crystal_size_min 0.28
_exptl_crystal_size_rad 0.1500
_refine_diff_density_max 1.761
_refine_diff_density_min -0.673
_refine_diff_density_rms 0.077
_refine_ls_extinction_method none
_refine_ls_goodness_of_fit_ref 1.013
_refine_ls_hydrogen_treatment constr
_refine_ls_matrix_type full
_refine_ls_number_parameters 1009
_refine_ls_number_reflns 14934
_refine_ls_number_restraints 0
_refine_ls_restrained_S_all 1.013
_refine_ls_R_factor_all 0.1050
_refine_ls_R_factor_gt 0.0887
_refine_ls_shift/su_max 0.022
_refine_ls_shift/su_mean 0.002
_refine_ls_structure_factor_coef Fsqd
_refine_ls_weighting_details 'calc w=1/[\s^2^(Fo^2^)+(0.1687P)^2^+3.2705P] where P=(Fo^2^+2Fc^2^)/3'
_refine_ls_weighting_scheme calc
_refine_ls_wR_factor_gt 0.2770
_refine_ls_wR_factor_ref 0.2962
_reflns_number_gt 11304
_reflns_number_total 14934
_reflns_threshold_expression >2sigma(I)
_cod_data_source_file cg401500k_si_002.cif
_cod_data_source_block srl16
_cod_depositor_comments
;
The following automatic conversions were performed:

'_symmetry_cell_setting' value 'Triclinic' changed to 'triclinic'
according to
/usr/data/users/saulius/automatic-downloads/current/ACS/lib/dictionaries/cif_core.dic
dictionary named 'cif_core.dic' version 2.4.2 from 2011-04-26.

Automatic conversion script
Id: cif_fix_values 2281 2013-09-26 08:29:07Z andrius 
;
_cod_database_code 4509881
_exptl_absorpt_correction_t_ave 0.8628

loop_
_symmetry_equiv_pos_as_xyz
'x, y, z'
'-x, -y, -z'

loop_
_atom_site_label
_atom_site_type_symbol
_atom_site_fract_x
_atom_site_fract_y
_atom_site_fract_z
_atom_site_U_iso_or_equiv
_atom_site_adp_type
_atom_site_occupancy
_atom_site_symmetry_multiplicity
_atom_site_calc_flag
_atom_site_refinement_flags
C1 C 0.3830(2) 0.27672(19) 0.3309(2) 0.0467(6) Uani 1 1 d .
C2 C 0.3744(2) 0.3610(2) 0.3664(2) 0.0499(7) Uani 1 1 d .
H2 H 0.3632 0.3893 0.3308 0.060 Uiso 1 1 calc R
C3 C 0.3827(2) 0.40158(19) 0.4557(2) 0.0463(6) Uani 1 1 d .
C4 C 0.4003(3) 0.3606(2) 0.5094(2) 0.0577(8) Uani 1 1 d .
H4 H 0.4063 0.3889 0.5695 0.069 Uiso 1 1 calc R
C5 C 0.4088(3) 0.2771(2) 0.4732(2) 0.0619(9) Uani 1 1 d .
H5 H 0.4207 0.2494 0.5093 0.074 Uiso 1 1 calc R
C6 C 0.4001(3) 0.2346(2) 0.3850(2) 0.0580(8) Uani 1 1 d .
H6 H 0.4054 0.1781 0.3610 0.070 Uiso 1 1 calc R
C8 C 0.3781(3) 0.2620(2) 0.1835(2) 0.0539(7) Uani 1 1 d .
C9 C 0.3735(2) 0.1906(2) 0.0922(2) 0.0509(7) Uani 1 1 d .
C11 C 0.3733(3) 0.1652(3) -0.0510(2) 0.0664(9) Uani 1 1 d .
H11A H 0.3138 0.1154 -0.0865 0.080 Uiso 1 1 calc R
H11B H 0.4292 0.1433 -0.0421 0.080 Uiso 1 1 calc R
C12 C 0.3771(5) 0.2174(4) -0.0989(3) 0.0980(16) Uani 1 1 d .
H12A H 0.3760 0.1812 -0.1577 0.147 Uiso 1 1 calc R
H12B H 0.4362 0.2664 -0.0630 0.147 Uiso 1 1 calc R
H12C H 0.3215 0.2387 -0.1071 0.147 Uiso 1 1 calc R
C18 C 0.3639(2) 0.5419(2) 0.4615(2) 0.0491(7) Uani 1 1 d .
C19 C 0.3614(2) 0.6310(2) 0.5303(2) 0.0516(7) Uani 1 1 d .
C21 C 0.3376(4) 0.7664(3) 0.5446(3) 0.0789(12) Uani 1 1 d .
H21A H 0.2858 0.7622 0.5654 0.095 Uiso 1 1 calc R
H21B H 0.3995 0.8010 0.5979 0.095 Uiso 1 1 calc R
C22 C 0.3189(8) 0.8066(4) 0.4861(5) 0.171(4) Uani 1 1 d .
H22A H 0.3159 0.8646 0.5195 0.257 Uiso 1 1 calc R
H22B H 0.2577 0.7716 0.4336 0.257 Uiso 1 1 calc R
H22C H 0.3708 0.8106 0.4662 0.257 Uiso 1 1 calc R
C23 C 0.3951(3) 0.4951(3) 0.1206(3) 0.0749(11) Uani 1 1 d .
C24 C 0.3923(3) 0.5336(2) 0.2053(3) 0.0636(9) Uani 1 1 d .
H24 H 0.3899 0.5016 0.2365 0.076 Uiso 1 1 calc R
C25 C 0.3929(3) 0.6203(3) 0.2436(3) 0.0664(9) Uani 1 1 d .
C26 C 0.3970(3) 0.6684(3) 0.1969(3) 0.0728(10) Uani 1 1 d .
H26 H 0.3968 0.7265 0.2221 0.087 Uiso 1 1 calc R
C27 C 0.4011(3) 0.6283(3) 0.1130(3) 0.0786(11) Uani 1 1 d .
H27 H 0.4051 0.6606 0.0822 0.094 Uiso 1 1 calc R
C28 C 0.3997(4) 0.5413(3) 0.0729(3) 0.0843(12) Uani 1 1 d .
H28 H 0.4017 0.5149 0.0157 0.101 Uiso 1 1 calc R
C31 C 0.1267(2) 0.05017(19) 0.06761(19) 0.0446(6) Uani 1 1 d .
C32 C 0.1269(2) 0.08810(18) 0.15449(19) 0.0450(6) Uani 1 1 d .
H32 H 0.1244 0.0555 0.1851 0.054 Uiso 1 1 calc R
C33 C 0.1309(2) 0.17625(19) 0.19448(19) 0.0441(6) Uani 1 1 d .
C34 C 0.1348(3) 0.2253(2) 0.1497(2) 0.0544(8) Uani 1 1 d .
H34 H 0.1374 0.2840 0.1772 0.065 Uiso 1 1 calc R
C35 C 0.1348(3) 0.1864(2) 0.0637(2) 0.0579(8) Uani 1 1 d .
H35 H 0.1383 0.2193 0.0336 0.069 Uiso 1 1 calc R
C36 C 0.1298(3) 0.0988(2) 0.0217(2) 0.0517(7) Uani 1 1 d .
H36 H 0.1286 0.0726 -0.0368 0.062 Uiso 1 1 calc R
C38 C 0.1263(3) -0.0970(2) 0.0523(2) 0.0562(8) Uani 1 1 d .
C39 C 0.1278(3) -0.1846(2) -0.0175(2) 0.0536(7) Uani 1 1 d .
C41 C 0.1478(4) -0.3228(3) -0.0376(3) 0.0766(11) Uani 1 1 d .
H41A H 0.2087 -0.3142 -0.0449 0.092 Uiso 1 1 calc R
H41B H 0.0937 -0.3539 -0.0979 0.092 Uiso 1 1 calc R
C42 C 0.1472(5) -0.3729(3) 0.0129(4) 0.0958(15) Uani 1 1 d .
H42A H 0.1526 -0.4296 -0.0210 0.144 Uiso 1 1 calc R
H42B H 0.0870 -0.3801 0.0203 0.144 Uiso 1 1 calc R
H42C H 0.2015 -0.3416 0.0721 0.144 Uiso 1 1 calc R
C48 C 0.1274(2) 0.18798(19) 0.3393(2) 0.0487(7) Uani 1 1 d .
C49 C 0.1172(2) 0.2548(2) 0.4237(2) 0.0498(7) Uani 1 1 d .
C51 C 0.0695(3) 0.2651(3) 0.5433(2) 0.0674(9) Uani 1 1 d .
H51A H 0.0221 0.2939 0.5266 0.081 Uiso 1 1 calc R
H51B H 0.1287 0.3095 0.5945 0.081 Uiso 1 1 calc R
C52 C 0.0294(6) 0.2011(4) 0.5681(4) 0.117(2) Uani 1 1 d .
H52A H 0.0140 0.2311 0.6194 0.175 Uiso 1 1 calc R
H52B H 0.0770 0.1730 0.5843 0.175 Uiso 1 1 calc R
H52C H -0.0291 0.1575 0.5167 0.175 Uiso 1 1 calc R
C53 C 0.3074(3) 0.0316(2) 0.6334(2) 0.0606(8) Uani 1 1 d .
C54 C 0.2197(3) 0.0100(2) 0.5607(3) 0.0660(9) Uani 1 1 d .
H54 H 0.1656 -0.0348 0.5453 0.079 Uiso 1 1 calc R
C55 C 0.2131(3) 0.0553(2) 0.5113(2) 0.0634(9) Uani 1 1 d .
C56 C 0.2910(3) 0.1203(3) 0.5329(3) 0.0705(10) Uani 1 1 d .
H56 H 0.2857 0.1506 0.4993 0.085 Uiso 1 1 calc R
C57 C 0.3793(3) 0.1418(3) 0.6055(3) 0.0717(10) Uani 1 1 d .
H57 H 0.4333 0.1862 0.6198 0.086 Uiso 1 1 calc R
C58 C 0.3877(3) 0.0979(3) 0.6566(3) 0.0672(9) Uani 1 1 d .
H58 H 0.4465 0.1129 0.7058 0.081 Uiso 1 1 calc R
C61 C 0.1277(2) 0.56411(18) 0.55500(18) 0.0425(6) Uani 1 1 d .
C62 C 0.1271(2) 0.65090(18) 0.59285(19) 0.0441(6) Uani 1 1 d .
H62 H 0.1268 0.6825 0.5609 0.053 Uiso 1 1 calc R
C63 C 0.1269(2) 0.68950(17) 0.67970(19) 0.0434(6) Uani 1 1 d .
C64 C 0.1275(3) 0.6429(2) 0.7277(2) 0.0524(7) Uani 1 1 d .
H64 H 0.1263 0.6691 0.7853 0.063 Uiso 1 1 calc R
C65 C 0.1298(3) 0.5572(2) 0.6897(2) 0.0552(8) Uani 1 1 d .
H65 H 0.1311 0.5261 0.7222 0.066 Uiso 1 1 calc R
C66 C 0.1301(2) 0.51766(19) 0.6040(2) 0.0505(7) Uani 1 1 d .
H66 H 0.1319 0.4601 0.5789 0.061 Uiso 1 1 calc R
C68 C 0.1117(2) 0.54474(19) 0.4030(2) 0.0490(7) Uani 1 1 d .
C69 C 0.1203(2) 0.4779(2) 0.3176(2) 0.0497(7) Uani 1 1 d .
C71 C 0.1356(3) 0.4583(2) 0.1805(2) 0.0637(9) Uani 1 1 d .
H71A H 0.0855 0.4013 0.1422 0.076 Uiso 1 1 calc R
H71B H 0.1992 0.4493 0.1989 0.076 Uiso 1 1 calc R
C72 C 0.1311(4) 0.5096(3) 0.1296(3) 0.0794(12) Uani 1 1 d .
H72A H 0.1416 0.4779 0.0756 0.119 Uiso 1 1 calc R
H72B H 0.1810 0.5658 0.1683 0.119 Uiso 1 1 calc R
H72C H 0.0679 0.5181 0.1120 0.119 Uiso 1 1 calc R
C78 C 0.1423(2) 0.84000(19) 0.6999(2) 0.0474(7) Uani 1 1 d .
C79 C 0.1239(2) 0.92449(19) 0.7595(2) 0.0494(7) Uani 1 1 d .
C81 C 0.0958(3) 1.0571(2) 0.7675(3) 0.0644(9) Uani 1 1 d .
H81A H 0.1417 1.0931 0.8314 0.077 Uiso 1 1 calc R
H81B H 0.0305 1.0412 0.7649 0.077 Uiso 1 1 calc R
C82 C 0.0992(4) 1.1060(3) 0.7160(3) 0.0767(11) Uani 1 1 d .
H82A H 0.1642 1.1216 0.7193 0.115 Uiso 1 1 calc R
H82B H 0.0821 1.1585 0.7423 0.115 Uiso 1 1 calc R
H82C H 0.0535 1.0698 0.6530 0.115 Uiso 1 1 calc R
C83 C 0.9547(4) 0.6389(3) 0.2019(3) 0.0777(12) Uani 1 1 d .
C84 C 1.0423(4) 0.6965(3) 0.2288(3) 0.0808(11) Uani 1 1 d .
H84 H 1.0973 0.7035 0.2773 0.097 Uiso 1 1 calc R
C85 C 1.0492(4) 0.7433(3) 0.1851(3) 0.0871(13) Uani 1 1 d .
C86 C 0.9698(4) 0.7352(4) 0.1148(4) 0.0941(14) Uani 1 1 d .
H86 H 0.9772 0.7683 0.0856 0.113 Uiso 1 1 calc R
C87 C 0.8800(4) 0.6801(3) 0.0862(3) 0.0858(13) Uani 1 1 d .
H87 H 0.8264 0.6767 0.0389 0.103 Uiso 1 1 calc R
C88 C 0.8686(4) 0.6290(3) 0.1274(3) 0.0921(14) Uani 1 1 d .
H88 H 0.8080 0.5899 0.1082 0.111 Uiso 1 1 calc R
C93 C 0.3785(2) 0.7635(2) 0.8409(2) 0.0503(7) Uani 1 1 d .
C92 C 0.3747(2) 0.8008(2) 0.9266(2) 0.0531(7) Uani 1 1 d .
H92 H 0.3712 0.7680 0.9567 0.064 Uiso 1 1 calc R
C91 C 0.3765(2) 0.8882(2) 0.9658(2) 0.0503(7) Uani 1 1 d .
C96 C 0.3807(3) 0.9374(2) 0.9204(2) 0.0578(8) Uani 1 1 d .
H96 H 0.3807 0.9955 0.9466 0.069 Uiso 1 1 calc R
C95 C 0.3850(3) 0.8989(2) 0.8358(2) 0.0619(8) Uani 1 1 d .
H95 H 0.3887 0.9317 0.8056 0.074 Uiso 1 1 calc R
C94 C 0.3839(3) 0.8125(2) 0.7957(2) 0.0595(8) Uani 1 1 d .
H94 H 0.3868 0.7873 0.7389 0.071 Uiso 1 1 calc R
C108 C 0.3659(3) 0.6151(2) 0.8248(2) 0.0623(9) Uani 1 1 d .
C109 C 0.3653(3) 0.5250(2) 0.7554(2) 0.0591(8) Uani 1 1 d .
C111 C 0.3446(3) 0.3769(2) 0.7226(3) 0.0665(9) Uani 1 1 d .
H110 H 0.4091 0.3763 0.7244 0.080 Uiso 1 1 calc R
H111 H 0.2990 0.3552 0.6595 0.080 Uiso 1 1 calc R
C112 C 0.3122(5) 0.3217(3) 0.7609(4) 0.1004(16) Uani 1 1 d .
H112 H 0.2484 0.3232 0.7587 0.151 Uiso 1 1 calc R
H113 H 0.3578 0.3443 0.8234 0.151 Uiso 1 1 calc R
H114 H 0.3095 0.2622 0.7252 0.151 Uiso 1 1 calc R
C98 C 0.3829(3) 0.9010(2) 1.1136(2) 0.0627(9) Uani 1 1 d .
C99 C 0.3783(3) 0.9685(2) 1.2012(2) 0.0648(9) Uani 1 1 d .
C101 C 0.3635(5) 0.9863(3) 1.3379(3) 0.1057(19) Uani 1 1 d .
H101 H 0.4177 1.0406 1.3753 0.127 Uiso 1 1 calc R
H100 H 0.3028 1.0009 1.3242 0.127 Uiso 1 1 calc R
C102 C 0.3649(6) 0.9365(4) 1.3866(4) 0.119(2) Uani 1 1 d .
H102 H 0.3602 0.9710 1.4431 0.179 Uiso 1 1 calc R
H103 H 0.4250 0.9221 1.3996 0.179 Uiso 1 1 calc R
H104 H 0.3104 0.8834 1.3495 0.179 Uiso 1 1 calc R
N7 N 0.3782(2) 0.23103(16) 0.24144(17) 0.0521(6) Uani 1 1 d .
H7 H 0.3748 0.1765 0.2222 0.063 Uiso 1 1 calc R
N17 N 0.3755(2) 0.48788(16) 0.49739(18) 0.0511(6) Uani 1 1 d .
H17 H 0.3790 0.5074 0.5523 0.061 Uiso 1 1 calc R
N37 N 0.1243(2) -0.03786(16) 0.02190(17) 0.0494(6) Uani 1 1 d .
H37 H 0.1212 -0.0561 -0.0328 0.059 Uiso 1 1 calc R
N47 N 0.1294(2) 0.21973(16) 0.28153(17) 0.0481(6) Uani 1 1 d .
H47 H 0.1297 0.2735 0.2998 0.058 Uiso 1 1 calc R
N67 N 0.1283(2) 0.51962(16) 0.46751(16) 0.0475(6) Uani 1 1 d .
H67 H 0.1409 0.4705 0.4543 0.057 Uiso 1 1 calc R
N77 N 0.1230(2) 0.77689(15) 0.72150(17) 0.0482(6) Uani 1 1 d .
H77 H 0.1058 0.7905 0.7665 0.058 Uiso 1 1 calc R
N107 N 0.3781(2) 0.67525(18) 0.79758(19) 0.0571(7) Uani 1 1 d .
H107 H 0.3869 0.6586 0.7478 0.068 Uiso 1 1 calc R
N97 N 0.3748(2) 0.93125(18) 1.05322(18) 0.0598(7) Uani 1 1 d .
H97 H 0.3678 0.9827 1.0693 0.072 Uiso 1 1 calc R
O8 O 0.3831(3) 0.33641(16) 0.19628(18) 0.0769(8) Uani 1 1 d .
O9 O 0.3668(2) 0.11645(15) 0.07591(16) 0.0646(6) Uani 1 1 d .
O10 O 0.3750(2) 0.22388(16) 0.03768(16) 0.0636(6) Uani 1 1 d .
O18 O 0.3556(2) 0.52821(16) 0.38566(17) 0.0693(7) Uani 1 1 d .
O19 O 0.3753(2) 0.65020(15) 0.60767(16) 0.0644(6) Uani 1 1 d .
O20 O 0.3409(2) 0.67854(16) 0.48953(18) 0.0680(7) Uani 1 1 d .
O23 O 0.3936(4) 0.4090(2) 0.0806(3) 0.1152(13) Uani 1 1 d .
H23 H 0.3905 0.3881 0.1144 0.173 Uiso 1 1 calc R
O25 O 0.3877(3) 0.6612(2) 0.3260(2) 0.1039(11) Uani 1 1 d .
H25 H 0.3788 0.6255 0.3442 0.156 Uiso 1 1 calc R
O38 O 0.1274(3) -0.08619(17) 0.12561(19) 0.0877(10) Uani 1 1 d .
O39 O 0.1212(2) -0.19999(15) -0.09248(17) 0.0687(7) Uani 1 1 d .
O40 O 0.1380(2) -0.23799(16) 0.01739(18) 0.0740(8) Uani 1 1 d .
O48 O 0.1298(2) 0.11568(15) 0.32922(16) 0.0676(7) Uani 1 1 d .
O49 O 0.1304(2) 0.33108(15) 0.44522(17) 0.0707(7) Uani 1 1 d .
O50 O 0.0908(2) 0.21490(16) 0.46549(17) 0.0666(7) Uani 1 1 d .
O53 O 0.3185(3) -0.0108(2) 0.6849(2) 0.0878(9) Uani 1 1 d .
H53 H 0.2689 -0.0524 0.6620 0.132 Uiso 1 1 calc R
O55 O 0.1258(3) 0.0313(2) 0.4400(3) 0.1011(11) Uani 1 1 d .
H55 H 0.1319 0.0575 0.4113 0.152 Uiso 1 1 calc R
O68 O 0.0910(2) 0.61080(15) 0.40649(16) 0.0657(7) Uani 1 1 d .
O69 O 0.1280(2) 0.40750(15) 0.30655(16) 0.0659(7) Uani 1 1 d .
O70 O 0.1189(2) 0.51027(15) 0.26157(15) 0.0607(6) Uani 1 1 d .
O78 O 0.1686(2) 0.83606(15) 0.63956(16) 0.0626(6) Uani 1 1 d .
O79 O 0.1115(2) 0.93578(16) 0.82731(17) 0.0694(7) Uani 1 1 d .
O80 O 0.1223(2) 0.97744(14) 0.72478(16) 0.0620(6) Uani 1 1 d .
O83 O 0.9390(3) 0.5916(3) 0.2439(3) 0.1212(13) Uani 1 1 d .
H83 H 0.9909 0.6006 0.2850 0.182 Uiso 1 1 calc R
O85 O 1.1365(4) 0.8022(4) 0.2114(4) 0.164(2) Uani 1 1 d .
H85 H 1.1276 0.8313 0.1844 0.245 Uiso 1 1 calc R
O108 O 0.3548(3) 0.6245(2) 0.8928(2) 0.1023(12) Uani 1 1 d .
O109 O 0.3780(2) 0.51326(16) 0.68844(18) 0.0733(7) Uani 1 1 d .
O110 O 0.3467(2) 0.46572(16) 0.78074(18) 0.0696(7) Uani 1 1 d .
O98 O 0.3933(3) 0.83156(19) 1.1052(2) 0.0990(12) Uani 1 1 d .
O99 O 0.3829(3) 1.04279(18) 1.2185(2) 0.0918(10) Uani 1 1 d .
O100 O 0.3716(3) 0.93298(18) 1.25274(19) 0.0841(9) Uani 1 1 d .

loop_
_atom_site_aniso_label
_atom_site_aniso_U_11
_atom_site_aniso_U_22
_atom_site_aniso_U_33
_atom_site_aniso_U_23
_atom_site_aniso_U_13
_atom_site_aniso_U_12
C1 0.0524(16) 0.0397(14) 0.0447(15) 0.0148(12) 0.0232(13) 0.0140(12)
C2 0.0598(18) 0.0425(15) 0.0474(16) 0.0176(13) 0.0261(14) 0.0185(13)
C3 0.0498(16) 0.0389(14) 0.0464(15) 0.0140(12) 0.0238(13) 0.0139(12)
C4 0.080(2) 0.0502(17) 0.0498(17) 0.0218(14) 0.0377(17) 0.0195(16)
C5 0.090(3) 0.0522(18) 0.0575(19) 0.0322(16) 0.0380(18) 0.0251(17)
C6 0.078(2) 0.0412(15) 0.0624(19) 0.0241(14) 0.0374(17) 0.0219(15)
C8 0.070(2) 0.0415(15) 0.0497(17) 0.0163(13) 0.0309(15) 0.0197(14)
C9 0.0591(18) 0.0439(16) 0.0437(15) 0.0138(13) 0.0235(14) 0.0166(13)
C11 0.083(2) 0.068(2) 0.0465(17) 0.0213(16) 0.0301(17) 0.0298(19)
C12 0.151(5) 0.097(3) 0.068(3) 0.044(3) 0.062(3) 0.046(3)
C18 0.0561(17) 0.0419(15) 0.0436(15) 0.0132(12) 0.0231(13) 0.0159(13)
C19 0.0606(18) 0.0414(15) 0.0525(17) 0.0172(13) 0.0293(14) 0.0177(13)
C21 0.121(4) 0.052(2) 0.086(3) 0.032(2) 0.062(3) 0.047(2)
C22 0.359(13) 0.108(5) 0.143(6) 0.087(5) 0.149(8) 0.151(7)
C23 0.088(3) 0.055(2) 0.090(3) 0.034(2) 0.048(2) 0.0213(19)
C24 0.070(2) 0.0564(19) 0.068(2) 0.0332(17) 0.0291(18) 0.0186(16)
C25 0.068(2) 0.062(2) 0.062(2) 0.0291(17) 0.0223(17) 0.0162(17)
C26 0.081(3) 0.059(2) 0.079(3) 0.037(2) 0.029(2) 0.0188(18)
C27 0.089(3) 0.070(2) 0.092(3) 0.051(2) 0.042(2) 0.020(2)
C28 0.112(3) 0.071(3) 0.085(3) 0.039(2) 0.057(3) 0.024(2)
C31 0.0551(16) 0.0419(14) 0.0402(14) 0.0187(12) 0.0235(12) 0.0186(12)
C32 0.0612(17) 0.0383(14) 0.0401(14) 0.0185(12) 0.0255(13) 0.0183(12)
C33 0.0534(16) 0.0430(14) 0.0387(14) 0.0190(12) 0.0217(12) 0.0178(12)
C34 0.081(2) 0.0397(15) 0.0494(17) 0.0215(13) 0.0317(16) 0.0263(15)
C35 0.090(2) 0.0497(17) 0.0497(17) 0.0299(14) 0.0358(17) 0.0298(17)
C36 0.076(2) 0.0487(16) 0.0385(14) 0.0209(13) 0.0296(14) 0.0271(15)
C38 0.086(2) 0.0426(15) 0.0496(17) 0.0223(14) 0.0364(17) 0.0275(15)
C39 0.074(2) 0.0426(15) 0.0523(17) 0.0222(14) 0.0343(16) 0.0226(14)
C41 0.121(3) 0.054(2) 0.085(3) 0.037(2) 0.064(3) 0.045(2)
C42 0.142(5) 0.072(3) 0.108(4) 0.057(3) 0.065(3) 0.058(3)
C48 0.0622(18) 0.0420(15) 0.0419(15) 0.0176(12) 0.0244(13) 0.0175(13)
C49 0.0627(18) 0.0455(16) 0.0415(15) 0.0189(13) 0.0231(13) 0.0201(14)
C51 0.093(3) 0.070(2) 0.0506(18) 0.0277(17) 0.0413(19) 0.032(2)
C52 0.195(6) 0.097(4) 0.103(4) 0.055(3) 0.105(4) 0.041(4)
C53 0.083(2) 0.0582(19) 0.0582(19) 0.0350(16) 0.0374(18) 0.0301(18)
C54 0.076(2) 0.0560(19) 0.076(2) 0.0359(18) 0.038(2) 0.0170(17)
C55 0.078(2) 0.0568(19) 0.0558(19) 0.0275(16) 0.0258(18) 0.0253(17)
C56 0.087(3) 0.060(2) 0.070(2) 0.0372(19) 0.032(2) 0.0174(19)
C57 0.082(3) 0.069(2) 0.073(2) 0.045(2) 0.031(2) 0.017(2)
C58 0.074(2) 0.067(2) 0.062(2) 0.0333(18) 0.0278(18) 0.0217(18)
C61 0.0526(16) 0.0366(13) 0.0355(13) 0.0132(11) 0.0207(12) 0.0128(11)
C62 0.0591(17) 0.0377(14) 0.0401(14) 0.0189(12) 0.0246(13) 0.0171(12)
C63 0.0544(16) 0.0325(13) 0.0401(14) 0.0127(11) 0.0229(12) 0.0115(11)
C64 0.073(2) 0.0427(15) 0.0388(14) 0.0156(12) 0.0278(14) 0.0128(14)
C65 0.084(2) 0.0412(15) 0.0479(16) 0.0247(13) 0.0314(16) 0.0186(15)
C66 0.071(2) 0.0332(13) 0.0457(15) 0.0160(12) 0.0251(14) 0.0166(13)
C68 0.0671(19) 0.0398(14) 0.0416(15) 0.0167(12) 0.0276(14) 0.0175(13)
C69 0.0621(18) 0.0443(15) 0.0451(15) 0.0185(13) 0.0269(14) 0.0207(13)
C71 0.091(3) 0.065(2) 0.0512(18) 0.0284(16) 0.0429(18) 0.0356(19)
C72 0.117(3) 0.093(3) 0.061(2) 0.048(2) 0.055(2) 0.048(3)
C78 0.0600(17) 0.0402(14) 0.0427(15) 0.0177(12) 0.0240(13) 0.0177(13)
C79 0.0657(19) 0.0383(14) 0.0440(15) 0.0162(12) 0.0266(14) 0.0177(13)
C81 0.095(3) 0.0465(17) 0.065(2) 0.0271(16) 0.042(2) 0.0361(18)
C82 0.116(3) 0.055(2) 0.079(3) 0.039(2) 0.049(2) 0.041(2)
C83 0.118(4) 0.070(2) 0.071(2) 0.043(2) 0.051(3) 0.047(3)
C84 0.086(3) 0.081(3) 0.079(3) 0.034(2) 0.040(2) 0.033(2)
C85 0.102(4) 0.088(3) 0.083(3) 0.039(3) 0.052(3) 0.034(3)
C86 0.106(4) 0.109(4) 0.084(3) 0.050(3) 0.046(3) 0.051(3)
C87 0.114(4) 0.101(3) 0.071(3) 0.053(3) 0.047(3) 0.057(3)
C88 0.107(4) 0.085(3) 0.082(3) 0.021(3) 0.056(3) 0.041(3)
C93 0.0535(17) 0.0478(16) 0.0407(15) 0.0127(13) 0.0190(13) 0.0189(13)
C92 0.0663(19) 0.0448(16) 0.0445(16) 0.0144(13) 0.0259(14) 0.0207(14)
C91 0.0583(17) 0.0440(15) 0.0426(15) 0.0135(12) 0.0219(13) 0.0197(13)
C96 0.073(2) 0.0437(16) 0.0479(17) 0.0158(14) 0.0211(15) 0.0233(15)
C95 0.082(2) 0.0569(19) 0.0472(17) 0.0246(15) 0.0255(17) 0.0257(17)
C94 0.075(2) 0.0584(19) 0.0393(15) 0.0167(14) 0.0252(15) 0.0221(16)
C108 0.090(3) 0.0520(18) 0.0493(18) 0.0202(15) 0.0345(17) 0.0343(18)
C109 0.075(2) 0.0517(18) 0.0522(18) 0.0201(15) 0.0296(16) 0.0301(16)
C111 0.080(2) 0.0471(17) 0.075(2) 0.0218(17) 0.041(2) 0.0276(17)
C112 0.152(5) 0.063(2) 0.117(4) 0.046(3) 0.085(4) 0.041(3)
C98 0.093(3) 0.0493(18) 0.0507(18) 0.0202(15) 0.0365(18) 0.0321(18)
C99 0.100(3) 0.0516(19) 0.0509(18) 0.0220(15) 0.0406(19) 0.0332(18)
C101 0.203(6) 0.079(3) 0.079(3) 0.042(2) 0.093(4) 0.070(4)
C102 0.199(7) 0.106(4) 0.099(4) 0.059(3) 0.094(5) 0.070(4)
N7 0.0726(17) 0.0387(12) 0.0462(13) 0.0150(11) 0.0305(13) 0.0229(12)
N17 0.0677(16) 0.0429(13) 0.0435(13) 0.0146(11) 0.0304(12) 0.0203(12)
N37 0.0740(17) 0.0406(12) 0.0420(12) 0.0187(10) 0.0332(12) 0.0229(12)
N47 0.0696(16) 0.0366(12) 0.0428(13) 0.0172(10) 0.0291(12) 0.0206(11)
N67 0.0669(16) 0.0383(12) 0.0398(12) 0.0159(10) 0.0265(11) 0.0214(11)
N77 0.0716(16) 0.0381(12) 0.0418(12) 0.0166(10) 0.0330(12) 0.0211(11)
N107 0.0751(18) 0.0500(15) 0.0470(14) 0.0156(12) 0.0326(13) 0.0282(13)
N97 0.086(2) 0.0437(14) 0.0457(14) 0.0135(12) 0.0303(14) 0.0268(14)
O8 0.133(2) 0.0458(13) 0.0660(15) 0.0242(12) 0.0600(17) 0.0310(14)
O9 0.0955(18) 0.0498(13) 0.0550(13) 0.0215(11) 0.0393(13) 0.0324(12)
O10 0.0914(17) 0.0577(13) 0.0491(12) 0.0238(11) 0.0375(12) 0.0293(12)
O18 0.110(2) 0.0517(13) 0.0536(13) 0.0241(11) 0.0412(14) 0.0331(13)
O19 0.0951(18) 0.0493(12) 0.0531(13) 0.0180(11) 0.0418(13) 0.0286(12)
O20 0.1005(19) 0.0519(13) 0.0652(15) 0.0271(12) 0.0448(14) 0.0392(13)
O23 0.182(4) 0.076(2) 0.120(3) 0.046(2) 0.097(3) 0.048(2)
O25 0.154(3) 0.081(2) 0.080(2) 0.0380(17) 0.051(2) 0.042(2)
O38 0.178(3) 0.0581(15) 0.0611(15) 0.0358(13) 0.0723(19) 0.0571(18)
O39 0.120(2) 0.0504(13) 0.0562(14) 0.0267(11) 0.0535(15) 0.0401(14)
O40 0.134(2) 0.0524(13) 0.0669(15) 0.0355(12) 0.0613(16) 0.0488(15)
O48 0.118(2) 0.0495(13) 0.0534(13) 0.0280(11) 0.0463(14) 0.0417(13)
O49 0.120(2) 0.0464(13) 0.0596(14) 0.0229(11) 0.0538(15) 0.0322(13)
O50 0.108(2) 0.0549(13) 0.0588(14) 0.0304(11) 0.0530(14) 0.0341(13)
O53 0.107(2) 0.091(2) 0.0843(19) 0.0633(18) 0.0363(17) 0.0266(17)
O55 0.093(2) 0.093(2) 0.104(2) 0.063(2) 0.0120(19) 0.0084(17)
O68 0.113(2) 0.0512(13) 0.0540(13) 0.0292(11) 0.0463(14) 0.0421(13)
O69 0.111(2) 0.0476(12) 0.0567(13) 0.0243(11) 0.0520(14) 0.0358(13)
O70 0.0944(17) 0.0580(13) 0.0467(12) 0.0274(10) 0.0416(12) 0.0346(12)
O78 0.1050(19) 0.0466(12) 0.0587(13) 0.0283(10) 0.0524(14) 0.0330(12)
O79 0.122(2) 0.0534(13) 0.0573(14) 0.0288(11) 0.0554(15) 0.0445(14)
O80 0.1001(18) 0.0457(12) 0.0612(13) 0.0293(11) 0.0476(13) 0.0360(12)
O83 0.137(3) 0.127(3) 0.133(3) 0.092(3) 0.054(3) 0.046(3)
O85 0.161(5) 0.201(6) 0.146(4) 0.107(4) 0.058(4) 0.039(4)
O108 0.206(4) 0.0691(17) 0.0734(18) 0.0401(15) 0.087(2) 0.071(2)
O109 0.117(2) 0.0537(13) 0.0639(15) 0.0245(12) 0.0547(16) 0.0391(14)
O110 0.102(2) 0.0508(13) 0.0680(15) 0.0268(12) 0.0480(15) 0.0337(13)
O98 0.195(4) 0.0644(17) 0.0700(17) 0.0359(14) 0.076(2) 0.071(2)
O99 0.175(3) 0.0549(15) 0.0689(17) 0.0284(13) 0.073(2) 0.0502(18)
O100 0.152(3) 0.0590(15) 0.0632(15) 0.0300(13) 0.0635(18) 0.0465(17)

loop_
_atom_type_symbol
_atom_type_description
_atom_type_scat_dispersion_real
_atom_type_scat_dispersion_imag
_atom_type_scat_source
C C 0.0181 0.0091 'International Tables Vol C Tables 4.2.6.8 and 6.1.1.4'
H H 0.0000 0.0000 'International Tables Vol C Tables 4.2.6.8 and 6.1.1.4'
N N 0.0311 0.0180 'International Tables Vol C Tables 4.2.6.8 and 6.1.1.4'
O O 0.0492 0.0322 'International Tables Vol C Tables 4.2.6.8 and 6.1.1.4'

loop_
_geom_angle_atom_site_label_1
_geom_angle_atom_site_label_2
_geom_angle_atom_site_label_3
_geom_angle
C2 C1 C6 120.4(3)
C2 C1 N7 122.6(3)
C6 C1 N7 117.0(3)
C3 C2 C1 118.5(3)
C3 C2 H2 120.7
C1 C2 H2 120.7
C4 C3 C2 121.3(3)
C4 C3 N17 116.6(3)
C2 C3 N17 122.1(3)
C3 C4 C5 119.4(3)
C3 C4 H4 120.3
C5 C4 H4 120.3
C6 C5 C4 121.0(3)
C6 C5 H5 119.5
C4 C5 H5 119.5
C5 C6 C1 119.5(3)
C5 C6 H6 120.3
C1 C6 H6 120.3
O8 C8 N7 127.3(3)
O8 C8 C9 120.9(3)
N7 C8 C9 111.8(3)
O9 C9 O10 126.8(3)
O9 C9 C8 123.2(3)
O10 C9 C8 109.9(3)
O10 C11 C12 106.7(3)
O10 C11 H11A 110.4
C12 C11 H11A 110.4
O10 C11 H11B 110.4
C12 C11 H11B 110.4
H11A C11 H11B 108.6
C11 C12 H12A 109.5
C11 C12 H12B 109.5
H12A C12 H12B 109.5
C11 C12 H12C 109.5
H12A C12 H12C 109.5
H12B C12 H12C 109.5
O18 C18 N17 127.8(3)
O18 C18 C19 120.7(3)
N17 C18 C19 111.5(3)
O19 C19 O20 127.0(3)
O19 C19 C18 123.6(3)
O20 C19 C18 109.4(3)
C22 C21 O20 106.6(4)
C22 C21 H21A 110.4
O20 C21 H21A 110.4
C22 C21 H21B 110.4
O20 C21 H21B 110.4
H21A C21 H21B 108.6
C21 C22 H22A 109.5
C21 C22 H22B 109.5
H22A C22 H22B 109.5
C21 C22 H22C 109.5
H22A C22 H22C 109.5
H22B C22 H22C 109.5
O23 C23 C24 120.7(4)
O23 C23 C28 117.8(4)
C24 C23 C28 121.5(4)
C23 C24 C25 119.5(3)
C23 C24 H24 120.3
C25 C24 H24 120.3
O25 C25 C24 122.1(4)
O25 C25 C26 117.7(4)
C24 C25 C26 120.2(4)
C27 C26 C25 118.9(4)
C27 C26 H26 120.6
C25 C26 H26 120.6
C26 C27 C28 122.0(4)
C26 C27 H27 119.0
C28 C27 H27 119.0
C23 C28 C27 117.9(4)
C23 C28 H28 121.0
C27 C28 H28 121.0
C36 C31 C32 120.8(3)
C36 C31 N37 116.5(2)
C32 C31 N37 122.7(3)
C31 C32 C33 118.3(3)
C31 C32 H32 120.9
C33 C32 H32 120.9
C34 C33 C32 121.3(3)
C34 C33 N47 116.5(2)
C32 C33 N47 122.2(3)
C35 C34 C33 119.4(3)
C35 C34 H34 120.3
C33 C34 H34 120.3
C34 C35 C36 120.7(3)
C34 C35 H35 119.6
C36 C35 H35 119.6
C35 C36 C31 119.5(3)
C35 C36 H36 120.2
C31 C36 H36 120.2
O38 C38 N37 126.5(3)
O38 C38 C39 121.4(3)
N37 C38 C39 112.0(3)
O39 C39 O40 125.9(3)
O39 C39 C38 123.8(3)
O40 C39 C38 110.3(3)
O40 C41 C42 106.3(3)
O40 C41 H41A 110.5
C42 C41 H41A 110.5
O40 C41 H41B 110.5
C42 C41 H41B 110.5
H41A C41 H41B 108.7
C41 C42 H42A 109.5
C41 C42 H42B 109.5
H42A C42 H42B 109.5
C41 C42 H42C 109.5
H42A C42 H42C 109.5
H42B C42 H42C 109.5
O48 C48 N47 127.1(3)
O48 C48 C49 121.2(3)
N47 C48 C49 111.6(2)
O49 C49 O50 126.3(3)
O49 C49 C48 124.1(3)
O50 C49 C48 109.6(3)
O50 C51 C52 106.2(3)
O50 C51 H51A 110.5
C52 C51 H51A 110.5
O50 C51 H51B 110.5
C52 C51 H51B 110.5
H51A C51 H51B 108.7
C51 C52 H52A 109.5
C51 C52 H52B 109.5
H52A C52 H52B 109.5
C51 C52 H52C 109.5
H52A C52 H52C 109.5
H52B C52 H52C 109.5
O53 C53 C58 117.3(4)
O53 C53 C54 122.2(3)
C58 C53 C54 120.5(3)
C55 C54 C53 119.5(3)
C55 C54 H54 120.3
C53 C54 H54 120.3
C56 C55 O55 121.7(3)
C56 C55 C54 120.8(4)
O55 C55 C54 117.5(4)
C55 C56 C57 119.8(4)
C55 C56 H56 120.1
C57 C56 H56 120.1
C58 C57 C56 120.5(4)
C58 C57 H57 119.7
C56 C57 H57 119.7
C53 C58 C57 118.8(4)
C53 C58 H58 120.6
C57 C58 H58 120.6
C62 C61 C66 120.5(2)
C62 C61 N67 122.6(2)
C66 C61 N67 116.9(2)
C61 C62 C63 118.6(3)
C61 C62 H62 120.7
C63 C62 H62 120.7
C64 C63 C62 121.0(3)
C64 C63 N77 117.2(2)
C62 C63 N77 121.8(2)
C65 C64 C63 119.6(3)
C65 C64 H64 120.2
C63 C64 H64 120.2
C66 C65 C64 120.5(3)
C66 C65 H65 119.8
C64 C65 H65 119.8
C65 C66 C61 119.8(3)
C65 C66 H66 120.1
C61 C66 H66 120.1
O68 C68 N67 127.1(3)
O68 C68 C69 121.4(3)
N67 C68 C69 111.5(3)
O69 C69 O70 126.3(3)
O69 C69 C68 123.5(3)
O70 C69 C68 110.2(2)
O70 C71 C72 106.5(3)
O70 C71 H71A 110.4
C72 C71 H71A 110.4
O70 C71 H71B 110.4
C72 C71 H71B 110.4
H71A C71 H71B 108.6
C71 C72 H72A 109.5
C71 C72 H72B 109.5
H72A C72 H72B 109.5
C71 C72 H72C 109.5
H72A C72 H72C 109.5
H72B C72 H72C 109.5
O78 C78 N77 127.5(3)
O78 C78 C79 120.7(3)
N77 C78 C79 111.8(2)
O79 C79 O80 126.7(3)
O79 C79 C78 122.7(3)
O80 C79 C78 110.6(2)
O80 C81 C82 107.4(3)
O80 C81 H81A 110.2
C82 C81 H81A 110.2
O80 C81 H81B 110.2
C82 C81 H81B 110.2
H81A C81 H81B 108.5
C81 C82 H82A 109.5
C81 C82 H82B 109.5
H82A C82 H82B 109.5
C81 C82 H82C 109.5
H82A C82 H82C 109.5
H82B C82 H82C 109.5
O83 C83 C84 124.3(5)
O83 C83 C88 115.3(5)
C84 C83 C88 120.2(4)
C85 C84 C83 119.7(5)
C85 C84 H84 120.2
C83 C84 H84 120.2
C84 C85 C86 121.4(5)
C84 C85 O85 120.7(5)
C86 C85 O85 117.9(5)
C87 C86 C85 121.6(5)
C87 C86 H86 119.2
C85 C86 H86 119.2
C86 C87 C88 119.7(5)
C86 C87 H87 120.1
C88 C87 H87 120.1
C87 C88 C83 117.3(5)
C87 C88 H88 121.3
C83 C88 H88 121.3
C94 C93 C92 120.8(3)
C94 C93 N107 117.7(3)
C92 C93 N107 121.5(3)
C91 C92 C93 118.6(3)
C91 C92 H92 120.7
C93 C92 H92 120.7
C92 C91 C96 120.9(3)
C92 C91 N97 122.0(3)
C96 C91 N97 117.2(3)
C95 C96 C91 119.3(3)
C95 C96 H96 120.3
C91 C96 H96 120.3
C94 C95 C96 120.9(3)
C94 C95 H95 119.6
C96 C95 H95 119.6
C95 C94 C93 119.5(3)
C95 C94 H94 120.2
C93 C94 H94 120.2
O108 C108 N107 127.4(3)
O108 C108 C109 121.2(3)
N107 C108 C109 111.4(3)
O109 C109 O110 126.5(3)
O109 C109 C108 123.5(3)
O110 C109 C108 110.1(3)
O110 C111 C112 105.7(3)
O110 C111 H110 110.6
C112 C111 H110 110.6
O110 C111 H111 110.6
C112 C111 H111 110.6
H110 C111 H111 108.7
C111 C112 H112 109.5
C111 C112 H113 109.5
H112 C112 H113 109.5
C111 C112 H114 109.5
H112 C112 H114 109.5
H113 C112 H114 109.5
O98 C98 N97 127.3(3)
O98 C98 C99 121.4(3)
N97 C98 C99 111.3(3)
O99 C99 O100 126.2(3)
O99 C99 C98 123.6(3)
O100 C99 C98 110.2(3)
C102 C101 O100 108.5(4)
C102 C101 H101 110.0
O100 C101 H101 110.0
C102 C101 H100 110.0
O100 C101 H100 110.0
H101 C101 H100 108.4
C101 C102 H102 109.5
C101 C102 H103 109.5
H102 C102 H103 109.5
C101 C102 H104 109.5
H102 C102 H104 109.5
H103 C102 H104 109.5
C8 N7 C1 127.9(3)
C8 N7 H7 116.0
C1 N7 H7 116.0
C18 N17 C3 127.7(3)
C18 N17 H17 116.2
C3 N17 H17 116.2
C38 N37 C31 128.6(2)
C38 N37 H37 115.7
C31 N37 H37 115.7
C48 N47 C33 128.3(2)
C48 N47 H47 115.8
C33 N47 H47 115.8
C68 N67 C61 127.7(2)
C68 N67 H67 116.1
C61 N67 H67 116.1
C78 N77 C63 128.2(2)
C78 N77 H77 115.9
C63 N77 H77 115.9
C108 N107 C93 127.6(3)
C108 N107 H107 116.2
C93 N107 H107 116.2
C98 N97 C91 127.5(3)
C98 N97 H97 116.3
C91 N97 H97 116.3
C9 O10 C11 116.8(3)
C19 O20 C21 117.4(3)
C23 O23 H23 109.5
C25 O25 H25 109.5
C39 O40 C41 117.8(3)
C49 O50 C51 118.4(3)
C53 O53 H53 109.5
C55 O55 H55 109.5
C69 O70 C71 117.3(2)
C79 O80 C81 117.8(2)
C83 O83 H83 109.5
C85 O85 H85 109.5
C109 O110 C111 116.8(3)
C99 O100 C101 118.2(3)

loop_
_geom_bond_atom_site_label_1
_geom_bond_atom_site_label_2
_geom_bond_distance
C1 C2 1.392(4)
C1 C6 1.400(4)
C1 N7 1.413(4)
C2 C3 1.384(4)
C2 H2 0.9300
C3 C4 1.380(5)
C3 N17 1.424(4)
C4 C5 1.380(5)
C4 H4 0.9300
C5 C6 1.367(5)
C5 H5 0.9300
C6 H6 0.9300
C8 O8 1.214(4)
C8 N7 1.328(4)
C8 C9 1.551(4)
C9 O9 1.189(4)
C9 O10 1.306(4)
C11 O10 1.464(4)
C11 C12 1.474(6)
C11 H11A 0.9700
C11 H11B 0.9700
C12 H12A 0.9600
C12 H12B 0.9600
C12 H12C 0.9600
C18 O18 1.209(4)
C18 N17 1.330(4)
C18 C19 1.552(4)
C19 O19 1.193(4)
C19 O20 1.305(4)
C21 C22 1.438(7)
C21 O20 1.466(4)
C21 H21A 0.9700
C21 H21B 0.9700
C22 H22A 0.9600
C22 H22B 0.9600
C22 H22C 0.9600
C23 O23 1.371(5)
C23 C24 1.377(6)
C23 C28 1.385(6)
C24 C25 1.384(5)
C24 H24 0.9300
C25 O25 1.362(5)
C25 C26 1.395(5)
C26 C27 1.376(6)
C26 H26 0.9300
C27 C28 1.387(6)
C27 H27 0.9300
C28 H28 0.9300
C31 C36 1.389(4)
C31 C32 1.391(4)
C31 N37 1.407(4)
C32 C33 1.394(4)
C32 H32 0.9300
C33 C34 1.381(4)
C33 N47 1.412(4)
C34 C35 1.379(4)
C34 H34 0.9300
C35 C36 1.382(4)
C35 H35 0.9300
C36 H36 0.9300
C38 O38 1.213(4)
C38 N37 1.339(4)
C38 C39 1.533(4)
C39 O39 1.195(4)
C39 O40 1.305(4)
C41 O40 1.465(4)
C41 C42 1.472(6)
C41 H41A 0.9700
C41 H41B 0.9700
C42 H42A 0.9600
C42 H42B 0.9600
C42 H42C 0.9600
C48 O48 1.210(4)
C48 N47 1.341(4)
C48 C49 1.540(4)
C49 O49 1.195(4)
C49 O50 1.305(4)
C51 O50 1.457(4)
C51 C52 1.474(6)
C51 H51A 0.9700
C51 H51B 0.9700
C52 H52A 0.9600
C52 H52B 0.9600
C52 H52C 0.9600
C53 O53 1.366(4)
C53 C58 1.377(5)
C53 C54 1.385(6)
C54 C55 1.380(5)
C54 H54 0.9300
C55 C56 1.348(5)
C55 O55 1.360(5)
C56 C57 1.389(6)
C56 H56 0.9300
C57 C58 1.383(5)
C57 H57 0.9300
C58 H58 0.9300
C61 C62 1.391(4)
C61 C66 1.394(4)
C61 N67 1.414(3)
C62 C63 1.393(4)
C62 H62 0.9300
C63 C64 1.385(4)
C63 N77 1.422(3)
C64 C65 1.382(4)
C64 H64 0.9300
C65 C66 1.377(4)
C65 H65 0.9300
C66 H66 0.9300
C68 O68 1.221(4)
C68 N67 1.333(4)
C68 C69 1.541(4)
C69 O69 1.194(4)
C69 O70 1.312(4)
C71 O70 1.468(4)
C71 C72 1.491(5)
C71 H71A 0.9700
C71 H71B 0.9700
C72 H72A 0.9600
C72 H72B 0.9600
C72 H72C 0.9600
C78 O78 1.222(4)
C78 N77 1.327(4)
C78 C79 1.550(4)
C79 O79 1.203(4)
C79 O80 1.294(4)
C81 O80 1.471(4)
C81 C82 1.478(5)
C81 H81A 0.9700
C81 H81B 0.9700
C82 H82A 0.9600
C82 H82B 0.9600
C82 H82C 0.9600
C83 O83 1.350(5)
C83 C84 1.357(7)
C83 C88 1.450(7)
C84 C85 1.339(7)
C84 H84 0.9300
C85 C86 1.358(7)
C85 O85 1.367(7)
C86 C87 1.354(8)
C86 H86 0.9300
C87 C88 1.378(7)
C87 H87 0.9300
C88 H88 0.9300
C93 C94 1.391(5)
C93 C92 1.397(4)
C93 N107 1.415(4)
C92 C91 1.390(4)
C92 H92 0.9300
C91 C96 1.393(5)
C91 N97 1.417(4)
C96 C95 1.386(5)
C96 H96 0.9300
C95 C94 1.378(5)
C95 H95 0.9300
C94 H94 0.9300
C108 O108 1.204(4)
C108 N107 1.331(5)
C108 C109 1.548(4)
C109 O109 1.189(4)
C109 O110 1.310(4)
C111 O110 1.462(4)
C111 C112 1.488(6)
C111 H110 0.9700
C111 H111 0.9700
C112 H112 0.9600
C112 H113 0.9600
C112 H114 0.9600
C98 O98 1.201(4)
C98 N97 1.340(4)
C98 C99 1.541(4)
C99 O99 1.194(4)
C99 O100 1.304(4)
C101 C102 1.439(7)
C101 O100 1.460(5)
C101 H101 0.9700
C101 H100 0.9700
C102 H102 0.9600
C102 H103 0.9600
C102 H104 0.9600
N7 H7 0.8600
N17 H17 0.8600
N37 H37 0.8600
N47 H47 0.8600
N67 H67 0.8600
N77 H77 0.8600
N107 H107 0.8600
N97 H97 0.8600
O23 H23 0.8200
O25 H25 0.8200
O53 H53 0.8200
O55 H55 0.8200
O83 H83 0.8200
O85 H85 0.8200
